data_4502771
loop_
_publ_author_name
'Kennedy, Stuart'
'Dodgson, India E.'
'Beavers, Christine M.'
'Teat, Simon J.'
'Dalgarno, Scott J.'

_publ_section_title
;
 Pyridine Directed Assembly of Di-O-Alkyl-tris-p-Carboxylatocalix[4]arenes
;
_journal_issue 2
_journal_name_full 'Crystal Growth &amp; Design'
_journal_page_first 688
_journal_paper_doi 10.1021/cg200887d
_journal_volume 12
_journal_year 2012
_chemical_formula_sum 'C112 H115 N7 O21'
_chemical_formula_weight 1895.11
_chemical_name_common FINISHSRKRK752Pic
_chemical_name_systematic
;
 ?
;
_space_group_IT_number 2
_symmetry_cell_setting triclinic
_symmetry_space_group_name_Hall '-P 1'
_symmetry_space_group_name_H-M 'P -1'
_atom_sites_solution_hydrogens geom
_atom_sites_solution_primary direct
_atom_sites_solution_secondary difmap
_audit_creation_method SHELXL-97
_cell_angle_alpha 87.571(2)
_cell_angle_beta 69.483(2)
_cell_angle_gamma 65.087(2)
_cell_formula_units_Z 2
_cell_length_a 16.5910(17)
_cell_length_b 16.9911(17)
_cell_length_c 20.657(2)
_cell_measurement_temperature 100(2)
_cell_volume 4908.2(9)
_computing_cell_refinement 'SAINT (Bruker, 1998)'
_computing_data_collection 'Apex II'
_computing_data_reduction 'SAINT (Bruker, 1998)'
_computing_molecular_graphics 'XSeed (Barbour, 2001)'
_computing_publication_material 'local program'
_computing_structure_refinement 'SHELXL-97 (Sheldrick, 1997)'
_computing_structure_solution 'SHELXS-97 (Sheldrick, 1990)'
_diffrn_ambient_temperature 100(2)
_diffrn_measured_fraction_theta_full 0.998
_diffrn_measured_fraction_theta_max 0.998
_diffrn_measurement_device_type 'Bruker Apex II CCD Diffractometer'
_diffrn_measurement_method '\w rotation with narrow frames'
_diffrn_radiation_monochromator 'silicon 111'
_diffrn_radiation_source 'Advanced Light Source station 11.3.1'
_diffrn_radiation_type synchrotron
_diffrn_radiation_wavelength 0.77490
_diffrn_reflns_av_R_equivalents 0.0853
_diffrn_reflns_av_sigmaI/netI 0.1002
_diffrn_reflns_limit_h_max 17
_diffrn_reflns_limit_h_min -17
_diffrn_reflns_limit_k_max 18
_diffrn_reflns_limit_k_min -18
_diffrn_reflns_limit_l_max 22
_diffrn_reflns_limit_l_min -22
_diffrn_reflns_number 39032
_diffrn_reflns_theta_full 24.62
_diffrn_reflns_theta_max 24.62
_diffrn_reflns_theta_min 2.86
_exptl_absorpt_coefficient_mu 0.089
_exptl_absorpt_correction_T_max 0.9982
_exptl_absorpt_correction_T_min 0.9912
_exptl_absorpt_correction_type multi-scan
_exptl_absorpt_process_details Bruker-SADABS
_exptl_crystal_colour Colourless
_exptl_crystal_density_diffrn 1.282
_exptl_crystal_density_method 'not measured'
_exptl_crystal_description Block
_exptl_crystal_F_000 2008
_exptl_crystal_size_max 0.10
_exptl_crystal_size_mid 0.05
_exptl_crystal_size_min 0.02
_refine_diff_density_max 0.691
_refine_diff_density_min -0.584
_refine_diff_density_rms 0.059
_refine_ls_extinction_method none
_refine_ls_goodness_of_fit_ref 1.045
_refine_ls_hydrogen_treatment constr
_refine_ls_matrix_type full
_refine_ls_number_parameters 1249
_refine_ls_number_reflns 12756
_refine_ls_number_restraints 0
_refine_ls_restrained_S_all 1.045
_refine_ls_R_factor_all 0.0943
_refine_ls_R_factor_gt 0.0655
_refine_ls_shift/su_max 6.919
_refine_ls_shift/su_mean 0.015
_refine_ls_structure_factor_coef Fsqd
_refine_ls_weighting_details 'calc w=1/[\s^2^(Fo^2^)+(0.0921P)^2^+0.0000P] where P=(Fo^2^+2Fc^2^)/3'
_refine_ls_weighting_scheme calc
_refine_ls_wR_factor_gt 0.1667
_refine_ls_wR_factor_ref 0.1887
_reflns_number_gt 9032
_reflns_number_total 12756
_reflns_threshold_expression >2sigma(I)
_cod_data_source_file cg200887d_si_002.cif
_cod_data_source_block 42Pic
_cod_original_cell_volume 4908.2(8)
_cod_original_sg_symbol_H-M P-1
_cod_database_code 4502771

loop_
_symmetry_equiv_pos_as_xyz
'x, y, z'
'-x, -y, -z'

loop_
_atom_site_label
_atom_site_type_symbol
_atom_site_fract_x
_atom_site_fract_y
_atom_site_fract_z
_atom_site_U_iso_or_equiv
_atom_site_adp_type
_atom_site_occupancy
_atom_site_symmetry_multiplicity
_atom_site_calc_flag
_atom_site_refinement_flags
_atom_site_disorder_assembly
_atom_site_disorder_group
O1 O 0.1919(2) 0.48047(18) 0.91459(14) 0.0433(7) Uani 1 1 d . . .
H1O H 0.1646 0.4899 0.9581 0.052 Uiso 1 1 calc R . .
N1 N 0.5064(2) 0.0636(2) 0.90993(16) 0.0356(8) Uani 1 1 d . . .
C1 C 0.2289(3) 0.3858(3) 0.8181(2) 0.0361(10) Uani 1 1 d . . .
O2 O 0.16615(19) 0.49626(16) 1.05753(13) 0.0376(7) Uani 1 1 d . . .
N2 N 0.4966(2) 0.43904(19) 0.41089(15) 0.0265(7) Uani 1 1 d . . .
C2 C 0.2247(3) 0.3151(3) 0.7910(2) 0.0354(10) Uani 1 1 d . . .
H2 H 0.2521 0.2984 0.7420 0.042 Uiso 1 1 calc R . .
O3 O 0.35369(19) 0.48868(17) 0.96231(13) 0.0397(7) Uani 1 1 d . . .
H3O H 0.3650 0.5040 0.9221 0.048 Uiso 1 1 calc R . .
N3 N 0.1599(2) 0.7686(2) 0.27747(17) 0.0366(8) Uani 1 1 d . . .
C3 C 0.1807(3) 0.2676(3) 0.8343(2) 0.0345(10) Uani 1 1 d . . .
O4 O 0.3537(2) 0.52797(17) 0.83190(14) 0.0420(7) Uani 1 1 d . . .
N4 N 0.9355(3) 0.2770(3) 0.2831(2) 0.0628(11) Uani 1 1 d . . .
C4 C 0.1398(3) 0.2936(3) 0.9053(2) 0.0334(9) Uani 1 1 d . . .
H4 H 0.1104 0.2613 0.9350 0.040 Uiso 1 1 calc R . .
O5 O 0.2210(2) 0.16294(19) 0.74176(15) 0.0450(7) Uani 1 1 d . . .
N5 N 0.9329(2) 0.0980(2) 0.43387(16) 0.0358(8) Uani 1 1 d . . .
C5 C 0.1405(3) 0.3650(3) 0.9347(2) 0.0342(10) Uani 1 1 d . . .
O6 O 0.1441(2) 0.14759(19) 0.85099(14) 0.0495(8) Uani 1 1 d . . .
H6O H 0.1478 0.1033 0.8313 0.059 Uiso 1 1 calc R . .
N6 N 0.8951(3) 0.2417(3) 1.0237(2) 0.0617(11) Uani 1 1 d . . .
C6 C 0.1868(3) 0.4107(3) 0.8902(2) 0.0363(10) Uani 1 1 d . . .
O7 O 0.3025(2) 0.0877(2) 1.07041(18) 0.0593(9) Uani 1 1 d . . .
N7 N 0.1568(3) 0.0007(3) 0.8044(2) 0.0584(5) Uani 0.50 1 d P A 1
C7 C 0.0981(3) 0.3883(3) 1.0131(2) 0.0404(10) Uani 1 1 d . . .
H7A H 0.0520 0.3633 1.0339 0.048 Uiso 1 1 calc R . .
H7B H 0.0632 0.4527 1.0247 0.048 Uiso 1 1 calc R . .
O8 O 0.4190(2) 0.10541(18) 1.08897(14) 0.0475(8) Uani 1 1 d . . .
H8O H 0.4393 0.0514 1.0915 0.057 Uiso 1 1 calc R . .
C8 C 0.1757(3) 0.3535(2) 1.04375(18) 0.0310(9) Uani 1 1 d . . .
O9 O 0.6825(2) 0.2637(2) 1.07196(17) 0.0627(9) Uani 1 1 d . . .
C9 C 0.2202(3) 0.2642(3) 1.04891(19) 0.0349(10) Uani 1 1 d . . .
H9 H 0.1978 0.2262 1.0366 0.042 Uiso 1 1 calc R . .
O10 O 0.7667(2) 0.2857(2) 0.96858(16) 0.0604(9) Uani 1 1 d . . .
H10O H 0.8123 0.2581 0.9820 0.072 Uiso 1 1 calc R . .
C10 C 0.2963(3) 0.2297(3) 1.07165(18) 0.0325(9) Uani 1 1 d . . .
O11 O 0.38197(16) 0.11561(15) 0.46862(12) 0.0280(6) Uani 1 1 d . . .
H11O H 0.3901 0.0947 0.4295 0.034 Uiso 1 1 calc R . .
C11 C 0.3310(3) 0.2854(3) 1.08607(18) 0.0329(9) Uani 1 1 d . . .
H11 H 0.3851 0.2619 1.0994 0.040 Uiso 1 1 calc R . .
O12 O 0.19647(16) 0.25464(15) 0.55880(12) 0.0282(6) Uani 1 1 d . . .
C12 C 0.2895(3) 0.3744(3) 1.08162(18) 0.0328(9) Uani 1 1 d . . .
O13 O 0.20838(17) 0.25901(16) 0.42550(13) 0.0317(6) Uani 1 1 d . . .
H13O H 0.1858 0.2679 0.4692 0.038 Uiso 1 1 calc R . .
C13 C 0.2102(3) 0.4074(2) 1.06186(18) 0.0316(9) Uani 1 1 d . . .
O14 O 0.36909(17) 0.08471(15) 0.34445(12) 0.0284(6) Uani 1 1 d . . .
C14 C 0.3332(3) 0.4330(3) 1.0927(2) 0.0393(10) Uani 1 1 d . . .
H14A H 0.2901 0.4948 1.0928 0.047 Uiso 1 1 calc R . .
H14B H 0.3400 0.4269 1.1387 0.047 Uiso 1 1 calc R . .
O15 O 0.80075(18) 0.04413(18) 0.43640(14) 0.0417(7) Uani 1 1 d . . .
H15O H 0.8477 0.0414 0.4449 0.050 Uiso 1 1 calc R . .
C15 C 0.4299(3) 0.4097(3) 1.0364(2) 0.0355(10) Uani 1 1 d . . .
O16 O 0.72434(19) 0.09327(18) 0.55023(14) 0.0398(7) Uani 1 1 d . . .
C16 C 0.5126(3) 0.3602(3) 1.0482(2) 0.0387(10) Uani 1 1 d . . .
H16 H 0.5082 0.3389 1.0920 0.046 Uiso 1 1 calc R . .
O17 O 0.43755(17) 0.44816(15) 0.58653(13) 0.0310(6) Uani 1 1 d . . .
H17O H 0.4575 0.4859 0.5874 0.037 Uiso 1 1 calc R . .
C17 C 0.6022(3) 0.3404(3) 0.9981(2) 0.0386(10) Uani 1 1 d . . .
O18 O 0.32404(18) 0.55858(16) 0.56022(13) 0.0337(6) Uani 1 1 d . . .
C18 C 0.6078(3) 0.3710(3) 0.9332(2) 0.0406(11) Uani 1 1 d . . .
H18 H 0.6688 0.3580 0.8986 0.049 Uiso 1 1 calc R . .
O19 O 0.13430(19) 0.63815(17) 0.34258(14) 0.0413(7) Uani 1 1 d . . .
H19O H 0.1332 0.6804 0.3197 0.050 Uiso 1 1 calc R . .
C19 C 0.5267(3) 0.4197(3) 0.9184(2) 0.0372(10) Uani 1 1 d . . .
O20 O 0.1964(2) 0.56551(18) 0.23679(16) 0.0531(8) Uani 1 1 d . . .
C20 C 0.4374(3) 0.4395(3) 0.9710(2) 0.0366(10) Uani 1 1 d . . .
C21 C 0.5354(3) 0.4519(3) 0.8476(2) 0.0427(11) Uani 1 1 d . . .
H21A H 0.6022 0.4424 0.8220 0.051 Uiso 1 1 calc R . .
H21B H 0.4940 0.5155 0.8542 0.051 Uiso 1 1 calc R . .
C22 C 0.5068(3) 0.4047(3) 0.80398(19) 0.0340(10) Uani 1 1 d . . .
C23 C 0.5702(3) 0.3207(3) 0.7707(2) 0.0377(10) Uani 1 1 d . . .
H23 H 0.6322 0.2941 0.7727 0.045 Uiso 1 1 calc R . .
C24 C 0.5434(3) 0.2757(3) 0.7347(2) 0.0399(10) Uani 1 1 d . . .
H24 H 0.5881 0.2195 0.7098 0.048 Uiso 1 1 calc R . .
C25 C 0.4517(3) 0.3121(3) 0.73478(19) 0.0387(10) Uani 1 1 d . . .
H25 H 0.4331 0.2792 0.7118 0.046 Uiso 1 1 calc R . .
C26 C 0.3858(3) 0.3959(3) 0.76780(19) 0.0360(10) Uani 1 1 d . . .
C27 C 0.4168(3) 0.4427(2) 0.79955(19) 0.0340(10) Uani 1 1 d . . .
C28 C 0.2830(3) 0.4327(3) 0.7714(2) 0.0426(11) Uani 1 1 d . . .
H28A H 0.2499 0.4957 0.7893 0.051 Uiso 1 1 calc R . .
H28B H 0.2830 0.4270 0.7239 0.051 Uiso 1 1 calc R . .
C29 C 0.0930(3) 0.5468(3) 1.1246(2) 0.0432(11) Uani 1 1 d . . .
H29A H 0.1154 0.5243 1.1631 0.052 Uiso 1 1 calc R . .
H29B H 0.0332 0.5412 1.1331 0.052 Uiso 1 1 calc R . .
C30 C 0.0754(3) 0.6395(3) 1.1215(2) 0.0513(12) Uani 1 1 d . . .
H30A H 0.1349 0.6445 1.1133 0.077 Uiso 1 1 calc R . .
H30B H 0.0269 0.6742 1.1657 0.077 Uiso 1 1 calc R . .
H30C H 0.0528 0.6613 1.0835 0.077 Uiso 1 1 calc R . .
C31 C 0.3734(4) 0.5962(3) 0.7907(2) 0.0596(13) Uani 1 1 d . . .
H31A H 0.3546 0.6480 0.8227 0.072 Uiso 1 1 calc R . .
H31B H 0.4426 0.5733 0.7630 0.072 Uiso 1 1 calc R . .
C32 C 0.3199(4) 0.6217(3) 0.7442(3) 0.0644(14) Uani 1 1 d . . .
H32A H 0.3376 0.5701 0.7133 0.097 Uiso 1 1 calc R . .
H32B H 0.3349 0.6652 0.7162 0.097 Uiso 1 1 calc R . .
H32C H 0.2512 0.6468 0.7719 0.097 Uiso 1 1 calc R . .
C33 C 0.1844(3) 0.1882(3) 0.8036(2) 0.0344(9) Uani 1 1 d . . .
C34 C 0.3397(3) 0.1338(3) 1.0772(2) 0.0416(11) Uani 1 1 d . . .
C35 C 0.6869(3) 0.2920(3) 1.0165(2) 0.0438(11) Uani 1 1 d . . .
C36 C 0.5550(3) 0.0572(2) 0.41525(18) 0.0261(8) Uani 1 1 d . . .
C37 C 0.6380(3) 0.0477(2) 0.42342(19) 0.0282(9) Uani 1 1 d . . .
H37 H 0.6975 0.0188 0.3859 0.034 Uiso 1 1 calc R . .
C38 C 0.6364(2) 0.0794(2) 0.48533(19) 0.0277(9) Uani 1 1 d . . .
C39 C 0.5485(3) 0.1214(2) 0.54000(19) 0.0263(8) Uani 1 1 d . . .
H39 H 0.5469 0.1422 0.5826 0.032 Uiso 1 1 calc R . .
C40 C 0.4640(2) 0.1336(2) 0.53422(18) 0.0241(8) Uani 1 1 d . . .
C41 C 0.4677(3) 0.1012(2) 0.47093(19) 0.0263(8) Uani 1 1 d . . .
C42 C 0.3681(2) 0.1829(2) 0.59190(18) 0.0256(8) Uani 1 1 d . . .
H42A H 0.3772 0.1811 0.6369 0.031 Uiso 1 1 calc R . .
H42B H 0.3266 0.1539 0.5945 0.031 Uiso 1 1 calc R . .
C43 C 0.3193(2) 0.2780(2) 0.58009(17) 0.0241(8) Uani 1 1 d . . .
C44 C 0.3591(2) 0.3350(2) 0.58207(17) 0.0233(8) Uani 1 1 d . . .
H44 H 0.4150 0.3148 0.5931 0.028 Uiso 1 1 calc R . .
C45 C 0.3188(2) 0.4210(2) 0.56827(17) 0.0239(8) Uani 1 1 d . . .
C46 C 0.2391(2) 0.4495(2) 0.54948(18) 0.0273(9) Uani 1 1 d . . .
H46 H 0.2124 0.5077 0.5389 0.033 Uiso 1 1 calc R . .
C47 C 0.1981(2) 0.3942(2) 0.54598(18) 0.0258(8) Uani 1 1 d . . .
C48 C 0.2376(2) 0.3096(2) 0.56329(18) 0.0265(8) Uani 1 1 d . . .
C49 C 0.1158(2) 0.4243(2) 0.51974(19) 0.0291(9) Uani 1 1 d . . .
H49A H 0.0805 0.3883 0.5364 0.035 Uiso 1 1 calc R . .
H49B H 0.0711 0.4859 0.5395 0.035 Uiso 1 1 calc R . .
C50 C 0.1502(2) 0.4172(2) 0.44074(19) 0.0282(9) Uani 1 1 d . . .
C51 C 0.1420(2) 0.4917(2) 0.4074(2) 0.0290(9) Uani 1 1 d . . .
H51 H 0.1135 0.5468 0.4348 0.035 Uiso 1 1 calc R . .
C52 C 0.1745(3) 0.4880(2) 0.33488(19) 0.0300(9) Uani 1 1 d . . .
C53 C 0.2163(3) 0.4071(2) 0.2955(2) 0.0310(9) Uani 1 1 d . . .
H53 H 0.2369 0.4042 0.2462 0.037 Uiso 1 1 calc R . .
C54 C 0.2290(3) 0.3303(2) 0.32584(19) 0.0293(9) Uani 1 1 d . . .
C55 C 0.1950(2) 0.3364(2) 0.39929(19) 0.0283(9) Uani 1 1 d . . .
C56 C 0.2822(3) 0.2411(2) 0.2828(2) 0.0313(9) Uani 1 1 d . . .
H56A H 0.2774 0.2475 0.2363 0.038 Uiso 1 1 calc R . .
H56B H 0.2519 0.2029 0.3057 0.038 Uiso 1 1 calc R . .
C57 C 0.3869(3) 0.1983(2) 0.27431(18) 0.0275(9) Uani 1 1 d . . .
C58 C 0.4474(3) 0.2350(3) 0.23562(19) 0.0327(9) Uani 1 1 d . . .
H58 H 0.4233 0.2837 0.2122 0.039 Uiso 1 1 calc R . .
C59 C 0.5410(3) 0.2024(3) 0.23062(19) 0.0338(9) Uani 1 1 d . . .
H59 H 0.5813 0.2272 0.2028 0.041 Uiso 1 1 calc R . .
C60 C 0.5759(3) 0.1330(2) 0.26662(19) 0.0314(9) Uani 1 1 d . . .
H60 H 0.6396 0.1123 0.2648 0.038 Uiso 1 1 calc R . .
C61 C 0.5195(3) 0.0929(2) 0.30532(18) 0.0268(9) Uani 1 1 d . . .
C62 C 0.4264(3) 0.1253(2) 0.30573(17) 0.0266(9) Uani 1 1 d . . .
C63 C 0.5580(3) 0.0215(2) 0.34771(19) 0.0292(9) Uani 1 1 d . . .
H63A H 0.6249 -0.0187 0.3194 0.035 Uiso 1 1 calc R . .
H63B H 0.5201 -0.0126 0.3587 0.035 Uiso 1 1 calc R . .
C64 C 0.1218(3) 0.2564(3) 0.6226(2) 0.0347(9) Uani 1 1 d . . .
H64A H 0.0695 0.3164 0.6379 0.042 Uiso 1 1 calc R . .
H64B H 0.1476 0.2375 0.6601 0.042 Uiso 1 1 calc R . .
C65 C 0.0851(3) 0.1949(3) 0.6072(3) 0.0649(15) Uani 1 1 d . . .
H65A H 0.0611 0.2137 0.5694 0.097 Uiso 1 1 calc R . .
H65B H 0.0333 0.1953 0.6490 0.097 Uiso 1 1 calc R . .
H65C H 0.1371 0.1356 0.5932 0.097 Uiso 1 1 calc R . .
C66 C 0.3866(3) 0.0040(2) 0.3085(2) 0.0344(9) Uani 1 1 d . . .
H66A H 0.3649 -0.0317 0.3433 0.041 Uiso 1 1 calc R . .
H66B H 0.4562 -0.0298 0.2830 0.041 Uiso 1 1 calc R . .
C67 C 0.3362(3) 0.0205(3) 0.2582(2) 0.0408(10) Uani 1 1 d . . .
H67A H 0.2673 0.0537 0.2832 0.061 Uiso 1 1 calc R . .
H67B H 0.3492 -0.0355 0.2357 0.061 Uiso 1 1 calc R . .
H67C H 0.3593 0.0540 0.2226 0.061 Uiso 1 1 calc R . .
C68 C 0.7234(3) 0.0724(2) 0.4950(2) 0.0307(9) Uani 1 1 d . . .
C69 C 0.3605(3) 0.4828(2) 0.57114(18) 0.0267(9) Uani 1 1 d . . .
C70 C 0.1694(3) 0.5663(3) 0.2991(2) 0.0326(9) Uani 1 1 d . . .
C71 C 0.5469(3) 0.1099(3) 0.9246(2) 0.0397(10) Uani 1 1 d . . .
H71 H 0.6003 0.0808 0.9382 0.048 Uiso 1 1 calc R . .
C72 C 0.5139(3) 0.1994(3) 0.9208(2) 0.0381(10) Uani 1 1 d . . .
H72 H 0.5431 0.2316 0.9322 0.046 Uiso 1 1 calc R . .
C73 C 0.4374(3) 0.2394(3) 0.8999(2) 0.0365(10) Uani 1 1 d . . .
H73 H 0.4134 0.3003 0.8960 0.044 Uiso 1 1 calc R . .
C74 C 0.3960(3) 0.1923(3) 0.8848(2) 0.0375(10) Uani 1 1 d . . .
H74 H 0.3431 0.2202 0.8704 0.045 Uiso 1 1 calc R . .
C75 C 0.4310(3) 0.1029(3) 0.8903(2) 0.0382(10) Uani 1 1 d . . .
C76 C 0.3865(3) 0.0472(3) 0.8767(3) 0.0540(12) Uani 1 1 d . . .
H76A H 0.4370 -0.0092 0.8507 0.081 Uiso 1 1 calc R . .
H76B H 0.3470 0.0771 0.8494 0.081 Uiso 1 1 calc R . .
H76C H 0.3467 0.0376 0.9211 0.081 Uiso 1 1 calc R . .
C77 C 0.5431(3) 0.3562(2) 0.42329(18) 0.0294(9) Uani 1 1 d . . .
H77 H 0.5952 0.3429 0.4380 0.035 Uiso 1 1 calc R . .
C78 C 0.5183(3) 0.2907(2) 0.41561(19) 0.0306(9) Uani 1 1 d . . .
H78 H 0.5521 0.2332 0.4249 0.037 Uiso 1 1 calc R . .
C79 C 0.4432(3) 0.3105(3) 0.39404(18) 0.0312(9) Uani 1 1 d . . .
H79 H 0.4242 0.2665 0.3882 0.037 Uiso 1 1 calc R . .
C80 C 0.3949(3) 0.3951(2) 0.38082(18) 0.0280(9) Uani 1 1 d . . .
H80 H 0.3435 0.4092 0.3652 0.034 Uiso 1 1 calc R . .
C81 C 0.4223(2) 0.4580(2) 0.39053(18) 0.0267(9) Uani 1 1 d . . .
C82 C 0.3719(3) 0.5516(3) 0.3803(2) 0.0351(9) Uani 1 1 d . . .
H82A H 0.3364 0.5878 0.4256 0.053 Uiso 1 1 calc R . .
H82B H 0.3274 0.5566 0.3575 0.053 Uiso 1 1 calc R . .
H82C H 0.4189 0.5714 0.3510 0.053 Uiso 1 1 calc R . .
C83 C 0.1660(3) 0.7797(3) 0.2114(2) 0.0434(11) Uani 1 1 d . . .
H83 H 0.1547 0.7416 0.1871 0.052 Uiso 1 1 calc R . .
C84 C 0.1878(3) 0.8432(3) 0.1773(2) 0.0524(12) Uani 1 1 d . . .
H84 H 0.1908 0.8493 0.1307 0.063 Uiso 1 1 calc R . .
C85 C 0.2052(3) 0.8978(3) 0.2122(2) 0.0525(12) Uani 1 1 d . . .
H85 H 0.2208 0.9424 0.1899 0.063 Uiso 1 1 calc R . .
C86 C 0.1999(3) 0.8871(3) 0.2797(2) 0.0462(11) Uani 1 1 d . . .
H86 H 0.2117 0.9244 0.3044 0.055 Uiso 1 1 calc R . .
C87 C 0.1773(3) 0.8219(3) 0.3116(2) 0.0378(10) Uani 1 1 d . . .
C88 C 0.1741(3) 0.8036(3) 0.3840(2) 0.0505(12) Uani 1 1 d . . .
H88A H 0.1088 0.8146 0.4141 0.076 Uiso 1 1 calc R . .
H88B H 0.1938 0.8419 0.4024 0.076 Uiso 1 1 calc R . .
H88C H 0.2175 0.7424 0.3829 0.076 Uiso 1 1 calc R . .
C89 C 0.8882(4) 0.3649(4) 0.2980(2) 0.0611(14) Uani 1 1 d . . .
H89 H 0.8209 0.3896 0.3214 0.073 Uiso 1 1 calc R . .
C90 C 0.9305(5) 0.4212(5) 0.2817(3) 0.0781(17) Uani 1 1 d . . .
H90 H 0.8943 0.4828 0.2933 0.094 Uiso 1 1 calc R . .
C91 C 1.0276(6) 0.3839(7) 0.2479(4) 0.107(3) Uani 1 1 d . . .
H91 H 1.0605 0.4197 0.2350 0.128 Uiso 1 1 calc R . .
C92 C 1.0778(5) 0.2938(7) 0.2327(3) 0.098(3) Uani 1 1 d . . .
H92 H 1.1452 0.2677 0.2095 0.117 Uiso 1 1 calc R . .
C93 C 1.0307(4) 0.2431(5) 0.2509(2) 0.0701(17) Uani 1 1 d . . .
C94 C 1.0828(4) 0.1455(5) 0.2381(3) 0.107(3) Uani 1 1 d . . .
H94A H 1.1477 0.1280 0.2041 0.161 Uiso 1 1 calc R . .
H94B H 1.0490 0.1221 0.2200 0.161 Uiso 1 1 calc R . .
H94C H 1.0858 0.1224 0.2819 0.161 Uiso 1 1 calc R . .
C95 C 1.0218(3) 0.0472(3) 0.4291(2) 0.0457(11) Uani 1 1 d . . .
H95 H 1.0416 -0.0141 0.4271 0.055 Uiso 1 1 calc R . .
C96 C 1.0861(3) 0.0782(4) 0.4268(2) 0.0568(14) Uani 1 1 d . . .
H96 H 1.1487 0.0391 0.4239 0.068 Uiso 1 1 calc R . .
C97 C 1.0595(4) 0.1661(4) 0.4286(2) 0.0636(15) Uani 1 1 d . . .
H97 H 1.1031 0.1894 0.4271 0.076 Uiso 1 1 calc R . .
C98 C 0.9667(4) 0.2212(4) 0.4327(2) 0.0611(14) Uani 1 1 d . . .
H98 H 0.9465 0.2825 0.4333 0.073 Uiso 1 1 calc R . .
C99 C 0.9041(3) 0.1849(3) 0.4360(2) 0.0371(10) Uani 1 1 d . . .
C100 C 0.8029(3) 0.2385(3) 0.4417(3) 0.0566(13) Uani 1 1 d . . .
H10A H 0.7944 0.2225 0.4004 0.085 Uiso 1 1 calc R . .
H10B H 0.7884 0.3007 0.4452 0.085 Uiso 1 1 calc R . .
H10C H 0.7596 0.2273 0.4834 0.085 Uiso 1 1 calc R . .
C101 C 0.8881(4) 0.3004(4) 1.0711(2) 0.0587(14) Uani 1 1 d . . .
H101 H 0.8380 0.3581 1.0826 0.070 Uiso 1 1 calc R . .
C102 C 0.9560(5) 0.2738(5) 1.1021(3) 0.0774(17) Uani 1 1 d . . .
H102 H 0.9527 0.3126 1.1358 0.093 Uiso 1 1 calc R . .
C103 C 1.0271(4) 0.1913(4) 1.0833(3) 0.0570(13) Uani 1 1 d . . .
H103 H 1.0739 0.1740 1.1040 0.068 Uiso 1 1 calc R . .
C104 C 1.0354(4) 0.1324(4) 1.0369(3) 0.0753(16) Uani 1 1 d . . .
H104 H 1.0857 0.0748 1.0250 0.090 Uiso 1 1 calc R . .
C105 C 0.9617(4) 0.1625(4) 1.0058(2) 0.0497(12) Uani 1 1 d . . .
C106 C 0.9642(4) 0.1034(4) 0.9549(3) 0.0795(17) Uani 1 1 d . . .
H10D H 0.9022 0.1015 0.9695 0.119 Uiso 1 1 calc R . .
H10E H 1.0142 0.0446 0.9517 0.119 Uiso 1 1 calc R . .
H10F H 0.9779 0.1246 0.9092 0.119 Uiso 1 1 calc R . .
C107 C 0.1884(3) -0.0714(3) 0.8373(3) 0.0584(5) Uani 0.50 1 d P A 1
C108 C 0.1864(3) -0.1470(3) 0.8202(3) 0.0584(5) Uani 0.50 1 d P A 1
H108 H 0.2084 -0.1968 0.8433 0.070 Uiso 0.50 1 calc PR A 1
C109 C 0.1519(3) -0.1502(3) 0.7689(3) 0.0584(5) Uani 0.50 1 d P A 1
H109 H 0.1494 -0.2023 0.7569 0.070 Uiso 0.50 1 calc PR A 1
C110 C 0.1217(3) -0.0790(3) 0.7356(3) 0.0584(5) Uani 0.50 1 d P A 1
H110 H 0.0986 -0.0807 0.6998 0.070 Uiso 0.50 1 calc PR A 1
C111 C 0.1252(3) -0.0044(3) 0.7549(3) 0.0584(5) Uani 0.50 1 d P A 1
H111 H 0.1042 0.0454 0.7317 0.070 Uiso 0.50 1 calc PR A 1
C112 C 0.2235(5) -0.0621(5) 0.8906(4) 0.0359(19) Uani 0.50 1 d P A 1
H11A H 0.2780 -0.0480 0.8697 0.054 Uiso 0.50 1 calc PR A 1
H11B H 0.2437 -0.1170 0.9109 0.054 Uiso 0.50 1 calc PR A 1
H11C H 0.1725 -0.0150 0.9272 0.054 Uiso 0.50 1 calc PR A 1
C118 C 0.0827(8) 0.0682(7) 0.7266(6) 0.074(3) Uani 0.50 1 d P B 2
H11D H 0.0326 0.1147 0.7639 0.111 Uiso 0.50 1 calc PR B 2
H11E H 0.0543 0.0542 0.6969 0.111 Uiso 0.50 1 calc PR B 2
H11F H 0.1305 0.0878 0.6985 0.111 Uiso 0.50 1 calc PR B 2
N8 N 0.1568(3) 0.0007(3) 0.8044(2) 0.0584(5) Uani 0.50 1 d P B 2
C113 C 0.1252(3) -0.0044(3) 0.7549(3) 0.0584(5) Uani 0.50 1 d P B 2
C114 C 0.1217(3) -0.0790(3) 0.7356(3) 0.0584(5) Uani 0.50 1 d P B 2
H114 H 0.0986 -0.0807 0.6998 0.070 Uiso 0.50 1 calc PR B 2
C115 C 0.1519(3) -0.1502(3) 0.7689(3) 0.0584(5) Uani 0.50 1 d P B 2
H115 H 0.1494 -0.2023 0.7569 0.070 Uiso 0.50 1 calc PR B 2
C116 C 0.1864(3) -0.1470(3) 0.8202(3) 0.0584(5) Uani 0.50 1 d P B 2
H116 H 0.2084 -0.1968 0.8433 0.070 Uiso 0.50 1 calc PR B 2
C117 C 0.1884(3) -0.0714(3) 0.8373(3) 0.0584(5) Uani 0.50 1 d P B 2
H117 H 0.2121 -0.0687 0.8725 0.070 Uiso 0.50 1 calc PR B 2
O22 O 0.7747(3) 0.0161(5) 0.9491(4) 0.1175(10) Uani 0.50 1 d PR . .
O21 O 0.5980(3) 0.1378(5) 1.0512(4) 0.1175(10) Uani 0.50 1 d PR . .

loop_
_atom_site_aniso_label
_atom_site_aniso_U_11
_atom_site_aniso_U_22
_atom_site_aniso_U_33
_atom_site_aniso_U_23
_atom_site_aniso_U_13
_atom_site_aniso_U_12
O1 0.0589(19) 0.0419(17) 0.0360(16) 0.0128(13) -0.0187(14) -0.0276(15)
N1 0.037(2) 0.035(2) 0.0296(18) 0.0050(15) -0.0088(16) -0.0148(17)
C1 0.037(2) 0.039(2) 0.040(3) 0.022(2) -0.023(2) -0.018(2)
O2 0.0424(16) 0.0279(15) 0.0299(15) 0.0031(12) -0.0063(13) -0.0095(13)
N2 0.0268(17) 0.0258(18) 0.0262(17) 0.0045(13) -0.0098(14) -0.0108(14)
C2 0.037(2) 0.039(2) 0.032(2) 0.0124(19) -0.0180(19) -0.015(2)
O3 0.0448(18) 0.0420(17) 0.0310(15) 0.0074(13) -0.0101(13) -0.0210(14)
N3 0.0335(19) 0.0360(19) 0.040(2) -0.0004(16) -0.0129(16) -0.0147(16)
C3 0.032(2) 0.039(2) 0.039(2) 0.0133(19) -0.0210(19) -0.0152(19)
O4 0.0522(18) 0.0301(16) 0.0367(16) 0.0122(13) -0.0068(14) -0.0199(14)
N4 0.041(2) 0.083(3) 0.053(3) -0.005(2) -0.014(2) -0.017(2)
C4 0.030(2) 0.034(2) 0.036(2) 0.0108(18) -0.0161(19) -0.0105(18)
O5 0.0484(18) 0.0486(18) 0.0350(18) 0.0064(14) -0.0123(15) -0.0210(15)
N5 0.0297(19) 0.036(2) 0.0358(19) 0.0069(15) -0.0117(15) -0.0093(16)
C5 0.029(2) 0.037(2) 0.036(2) 0.0126(19) -0.0170(18) -0.0108(19)
O6 0.066(2) 0.0436(18) 0.0376(17) 0.0069(14) -0.0092(15) -0.0302(16)
N6 0.053(3) 0.076(3) 0.055(3) 0.021(2) -0.015(2) -0.032(3)
C6 0.039(2) 0.032(2) 0.040(3) 0.0140(19) -0.020(2) -0.014(2)
O7 0.065(2) 0.0361(18) 0.079(2) 0.0155(16) -0.0273(19) -0.0233(17)
N7 0.0549(12) 0.0530(12) 0.0531(12) -0.0003(9) -0.0052(9) -0.0219(10)
C7 0.035(2) 0.044(3) 0.039(2) 0.008(2) -0.014(2) -0.014(2)
O8 0.060(2) 0.0304(16) 0.0441(18) 0.0116(13) -0.0209(16) -0.0117(15)
C8 0.030(2) 0.034(2) 0.024(2) 0.0053(17) -0.0059(17) -0.0125(19)
O9 0.062(2) 0.081(3) 0.054(2) 0.0285(19) -0.0257(18) -0.0375(19)
C9 0.041(2) 0.037(2) 0.026(2) 0.0041(18) -0.0061(19) -0.022(2)
O10 0.050(2) 0.097(3) 0.049(2) 0.0186(18) -0.0255(17) -0.0403(19)
C10 0.032(2) 0.036(2) 0.022(2) 0.0052(17) -0.0037(18) -0.0134(19)
O11 0.0252(14) 0.0336(15) 0.0268(14) 0.0022(11) -0.0092(11) -0.0145(12)
C11 0.033(2) 0.040(3) 0.023(2) 0.0083(18) -0.0101(18) -0.015(2)
O12 0.0263(14) 0.0320(15) 0.0293(14) 0.0053(11) -0.0080(11) -0.0172(12)
C12 0.041(2) 0.036(2) 0.022(2) 0.0055(17) -0.0090(18) -0.019(2)
O13 0.0371(15) 0.0306(15) 0.0275(14) 0.0061(12) -0.0105(12) -0.0161(12)
C13 0.038(2) 0.027(2) 0.023(2) 0.0043(16) -0.0062(18) -0.0115(19)
O14 0.0331(14) 0.0284(14) 0.0279(14) 0.0033(11) -0.0111(12) -0.0170(12)
C14 0.046(3) 0.043(3) 0.031(2) 0.0039(19) -0.013(2) -0.022(2)
O15 0.0280(16) 0.0526(18) 0.0452(18) 0.0018(14) -0.0123(14) -0.0188(14)
C15 0.045(3) 0.035(2) 0.033(2) 0.0043(18) -0.013(2) -0.025(2)
O16 0.0379(16) 0.0493(18) 0.0381(17) 0.0072(13) -0.0171(13) -0.0219(14)
C16 0.055(3) 0.038(2) 0.031(2) 0.0031(19) -0.013(2) -0.030(2)
O17 0.0351(15) 0.0282(14) 0.0421(16) 0.0119(12) -0.0223(13) -0.0191(12)
C17 0.049(3) 0.042(2) 0.036(2) 0.0032(19) -0.018(2) -0.027(2)
O18 0.0359(15) 0.0242(16) 0.0449(16) 0.0084(12) -0.0196(13) -0.0129(13)
C18 0.050(3) 0.044(3) 0.037(2) 0.000(2) -0.010(2) -0.033(2)
O19 0.0503(18) 0.0295(16) 0.0412(16) 0.0067(14) -0.0162(14) -0.0155(14)
C19 0.051(3) 0.037(2) 0.038(2) 0.0067(19) -0.020(2) -0.028(2)
O20 0.082(2) 0.0362(17) 0.0385(19) 0.0105(14) -0.0256(17) -0.0212(16)
C20 0.048(3) 0.031(2) 0.038(2) 0.0023(19) -0.016(2) -0.024(2)
C21 0.054(3) 0.046(3) 0.037(2) 0.009(2) -0.015(2) -0.031(2)
C22 0.044(3) 0.037(2) 0.027(2) 0.0127(18) -0.0106(19) -0.026(2)
C23 0.039(2) 0.037(3) 0.032(2) 0.0085(19) -0.0082(19) -0.017(2)
C24 0.047(3) 0.037(2) 0.029(2) 0.0056(19) -0.010(2) -0.016(2)
C25 0.059(3) 0.041(3) 0.022(2) 0.0098(19) -0.016(2) -0.027(2)
C26 0.050(3) 0.041(3) 0.024(2) 0.0167(19) -0.0157(19) -0.026(2)
C27 0.044(3) 0.026(2) 0.029(2) 0.0096(18) -0.0107(19) -0.016(2)
C28 0.052(3) 0.047(3) 0.043(3) 0.024(2) -0.026(2) -0.028(2)
C29 0.043(3) 0.037(3) 0.041(3) 0.003(2) -0.008(2) -0.016(2)
C30 0.045(3) 0.047(3) 0.060(3) 0.003(2) -0.019(2) -0.018(2)
C31 0.070(3) 0.039(3) 0.050(3) 0.010(2) -0.010(3) -0.015(2)
C32 0.069(4) 0.055(3) 0.056(3) 0.010(3) -0.011(3) -0.026(3)
C33 0.029(2) 0.034(2) 0.034(3) 0.008(2) -0.0119(19) -0.0091(19)
C34 0.049(3) 0.036(3) 0.026(2) 0.0073(19) -0.004(2) -0.015(2)
C35 0.046(3) 0.057(3) 0.038(3) 0.008(2) -0.013(2) -0.033(2)
C36 0.033(2) 0.022(2) 0.029(2) 0.0090(16) -0.0136(18) -0.0154(17)
C37 0.023(2) 0.023(2) 0.035(2) 0.0074(17) -0.0089(17) -0.0092(16)
C38 0.026(2) 0.026(2) 0.031(2) 0.0084(17) -0.0107(18) -0.0111(17)
C39 0.031(2) 0.023(2) 0.029(2) 0.0116(16) -0.0148(18) -0.0138(17)
C40 0.029(2) 0.0201(19) 0.026(2) 0.0074(16) -0.0109(17) -0.0132(16)
C41 0.027(2) 0.022(2) 0.034(2) 0.0139(17) -0.0125(18) -0.0138(17)
C42 0.028(2) 0.029(2) 0.024(2) 0.0080(16) -0.0095(16) -0.0166(17)
C43 0.022(2) 0.025(2) 0.0219(19) 0.0035(15) -0.0046(16) -0.0106(17)
C44 0.0235(19) 0.026(2) 0.0180(18) 0.0030(15) -0.0074(16) -0.0089(17)
C45 0.025(2) 0.021(2) 0.0224(19) 0.0031(15) -0.0082(16) -0.0069(16)
C46 0.027(2) 0.023(2) 0.025(2) 0.0029(16) -0.0060(17) -0.0068(17)
C47 0.0198(19) 0.028(2) 0.027(2) 0.0016(16) -0.0085(16) -0.0080(17)
C48 0.025(2) 0.030(2) 0.0229(19) -0.0001(16) -0.0035(16) -0.0141(18)
C49 0.022(2) 0.029(2) 0.034(2) 0.0037(17) -0.0105(17) -0.0086(17)
C50 0.0184(19) 0.033(2) 0.034(2) 0.0042(18) -0.0116(17) -0.0100(17)
C51 0.022(2) 0.029(2) 0.039(2) 0.0052(18) -0.0157(18) -0.0101(17)
C52 0.028(2) 0.029(2) 0.036(2) 0.0082(18) -0.0196(18) -0.0096(18)
C53 0.030(2) 0.034(2) 0.031(2) 0.0077(18) -0.0164(18) -0.0112(18)
C54 0.025(2) 0.032(2) 0.038(2) 0.0061(18) -0.0178(18) -0.0140(18)
C55 0.0197(19) 0.035(2) 0.034(2) 0.0094(19) -0.0133(17) -0.0131(18)
C56 0.034(2) 0.033(2) 0.032(2) 0.0070(18) -0.0171(18) -0.0158(18)
C57 0.031(2) 0.030(2) 0.022(2) 0.0034(17) -0.0124(17) -0.0116(18)
C58 0.041(2) 0.034(2) 0.026(2) 0.0104(17) -0.0158(18) -0.0160(19)
C59 0.035(2) 0.037(2) 0.031(2) 0.0115(18) -0.0090(18) -0.0198(19)
C60 0.028(2) 0.033(2) 0.028(2) 0.0028(18) -0.0076(17) -0.0106(18)
C61 0.031(2) 0.024(2) 0.0217(19) 0.0015(16) -0.0073(17) -0.0108(17)
C62 0.032(2) 0.030(2) 0.0191(19) 0.0020(16) -0.0066(17) -0.0169(18)
C63 0.026(2) 0.025(2) 0.033(2) 0.0045(17) -0.0101(17) -0.0087(17)
C64 0.027(2) 0.042(2) 0.033(2) 0.0088(18) -0.0056(18) -0.0176(19)
C65 0.048(3) 0.056(3) 0.083(4) -0.011(3) 0.008(3) -0.038(3)
C66 0.042(2) 0.030(2) 0.037(2) 0.0054(18) -0.0155(19) -0.0209(19)
C67 0.048(3) 0.038(2) 0.044(2) 0.002(2) -0.019(2) -0.023(2)
C68 0.026(2) 0.034(2) 0.035(2) 0.0116(18) -0.0117(19) -0.0148(18)
C69 0.025(2) 0.028(2) 0.024(2) 0.0030(17) -0.0078(17) -0.0093(18)
C70 0.029(2) 0.034(2) 0.035(3) 0.006(2) -0.0166(19) -0.0093(18)
C71 0.038(2) 0.044(3) 0.035(2) 0.011(2) -0.015(2) -0.016(2)
C72 0.041(2) 0.042(3) 0.034(2) 0.0050(19) -0.013(2) -0.020(2)
C73 0.040(2) 0.030(2) 0.034(2) 0.0086(18) -0.0094(19) -0.014(2)
C74 0.039(2) 0.037(2) 0.034(2) 0.0085(19) -0.0131(19) -0.014(2)
C75 0.039(2) 0.043(3) 0.029(2) 0.0041(19) -0.0079(19) -0.018(2)
C76 0.060(3) 0.052(3) 0.063(3) 0.010(2) -0.027(3) -0.032(3)
C77 0.027(2) 0.032(2) 0.027(2) 0.0075(17) -0.0091(17) -0.0118(18)
C78 0.033(2) 0.026(2) 0.031(2) 0.0076(17) -0.0101(18) -0.0131(18)
C79 0.033(2) 0.035(2) 0.027(2) 0.0039(17) -0.0088(18) -0.0176(19)
C80 0.022(2) 0.036(2) 0.028(2) 0.0013(17) -0.0096(17) -0.0141(18)
C81 0.025(2) 0.029(2) 0.023(2) 0.0047(16) -0.0069(16) -0.0095(17)
C82 0.032(2) 0.039(2) 0.036(2) 0.0107(18) -0.0150(18) -0.0150(19)
C83 0.048(3) 0.050(3) 0.041(3) 0.007(2) -0.021(2) -0.026(2)
C84 0.060(3) 0.060(3) 0.044(3) 0.017(2) -0.023(2) -0.029(3)
C85 0.058(3) 0.051(3) 0.052(3) 0.015(2) -0.016(2) -0.031(3)
C86 0.052(3) 0.043(3) 0.049(3) 0.002(2) -0.014(2) -0.028(2)
C87 0.032(2) 0.038(2) 0.040(2) 0.001(2) -0.0103(19) -0.015(2)
C88 0.060(3) 0.047(3) 0.049(3) 0.006(2) -0.024(2) -0.024(2)
C89 0.043(3) 0.078(4) 0.047(3) -0.008(3) -0.008(2) -0.019(3)
C90 0.090(5) 0.111(5) 0.056(3) 0.023(3) -0.032(3) -0.060(4)
C91 0.109(6) 0.210(10) 0.078(5) 0.079(6) -0.062(5) -0.123(7)
C92 0.048(4) 0.197(9) 0.047(4) 0.043(5) -0.023(3) -0.050(5)
C93 0.039(3) 0.124(5) 0.028(3) -0.001(3) -0.015(2) -0.015(4)
C94 0.068(4) 0.133(6) 0.059(4) -0.015(4) -0.032(3) 0.022(4)
C95 0.030(2) 0.055(3) 0.042(3) 0.017(2) -0.013(2) -0.011(2)
C96 0.039(3) 0.095(4) 0.042(3) 0.022(3) -0.022(2) -0.029(3)
C97 0.066(4) 0.114(5) 0.038(3) 0.011(3) -0.022(3) -0.062(4)
C98 0.089(4) 0.068(3) 0.041(3) 0.009(2) -0.015(3) -0.054(3)
C99 0.040(2) 0.034(2) 0.036(2) 0.0077(18) -0.0132(19) -0.016(2)
C100 0.046(3) 0.037(3) 0.064(3) 0.011(2) -0.011(2) -0.005(2)
C101 0.076(4) 0.089(4) 0.036(3) 0.013(3) -0.022(3) -0.058(3)
C102 0.093(5) 0.104(5) 0.058(3) 0.018(3) -0.023(3) -0.068(4)
C103 0.056(3) 0.079(4) 0.050(3) 0.018(3) -0.020(3) -0.042(3)
C104 0.072(4) 0.091(4) 0.061(4) 0.027(3) -0.016(3) -0.042(3)
C105 0.052(3) 0.069(4) 0.037(3) 0.014(2) -0.010(2) -0.040(3)
C106 0.070(4) 0.071(4) 0.078(4) 0.008(3) -0.007(3) -0.029(3)
C107 0.0549(12) 0.0530(12) 0.0531(12) -0.0003(9) -0.0052(9) -0.0219(10)
C108 0.0549(12) 0.0530(12) 0.0531(12) -0.0003(9) -0.0052(9) -0.0219(10)
C109 0.0549(12) 0.0530(12) 0.0531(12) -0.0003(9) -0.0052(9) -0.0219(10)
C110 0.0549(12) 0.0530(12) 0.0531(12) -0.0003(9) -0.0052(9) -0.0219(10)
C111 0.0549(12) 0.0530(12) 0.0531(12) -0.0003(9) -0.0052(9) -0.0219(10)
C112 0.032(4) 0.037(5) 0.030(4) 0.002(4) -0.001(4) -0.015(4)
C118 0.071(7) 0.062(7) 0.071(7) 0.009(6) -0.022(6) -0.017(6)
N8 0.0549(12) 0.0530(12) 0.0531(12) -0.0003(9) -0.0052(9) -0.0219(10)
C113 0.0549(12) 0.0530(12) 0.0531(12) -0.0003(9) -0.0052(9) -0.0219(10)
C114 0.0549(12) 0.0530(12) 0.0531(12) -0.0003(9) -0.0052(9) -0.0219(10)
C115 0.0549(12) 0.0530(12) 0.0531(12) -0.0003(9) -0.0052(9) -0.0219(10)
C116 0.0549(12) 0.0530(12) 0.0531(12) -0.0003(9) -0.0052(9) -0.0219(10)
C117 0.0549(12) 0.0530(12) 0.0531(12) -0.0003(9) -0.0052(9) -0.0219(10)
O22 0.0301(3) 0.1549(5) 0.1698(4) 0.050(4) -0.041(2) -0.041(2)
O21 0.0301(3) 0.1549(5) 0.1698(4) 0.050(4) -0.041(2) -0.041(2)

loop_
_atom_type_symbol
_atom_type_description
_atom_type_scat_dispersion_real
_atom_type_scat_dispersion_imag
_atom_type_scat_source
C C 0.0033 0.0016 'International Tables Vol C Tables 4.2.6.8 and 6.1.1.4'
H H 0.0000 0.0000 'International Tables Vol C Tables 4.2.6.8 and 6.1.1.4'
N N 0.0061 0.0033 'International Tables Vol C Tables 4.2.6.8 and 6.1.1.4'
O O 0.0106 0.0060 'International Tables Vol C Tables 4.2.6.8 and 6.1.1.4'

loop_
_geom_angle_atom_site_label_1
_geom_angle_atom_site_label_2
_geom_angle_atom_site_label_3
_geom_angle
C71 N1 C75 120.1(3)
C2 C1 C6 119.0(4)
C2 C1 C28 120.9(4)
C6 C1 C28 120.0(4)
C13 O2 C29 112.8(3)
C81 N2 C77 118.6(3)
C1 C2 C3 121.2(4)
C83 N3 C87 118.4(4)
C4 C3 C2 118.6(4)
C4 C3 C33 121.8(4)
C2 C3 C33 119.5(4)
C27 O4 C31 113.4(3)
C93 N4 C89 116.8(5)
C3 C4 C5 122.2(4)
C95 N5 C99 118.8(4)
C4 C5 C6 118.2(4)
C4 C5 C7 120.0(4)
C6 C5 C7 121.7(4)
C105 N6 C101 123.6(5)
O1 C6 C1 117.2(3)
O1 C6 C5 122.1(4)
C1 C6 C5 120.7(4)
C111 N7 C107 118.9(4)
C5 C7 C8 110.9(3)
C13 C8 C9 118.0(4)
C13 C8 C7 121.3(3)
C9 C8 C7 120.5(3)
C10 C9 C8 121.6(4)
C11 C10 C9 118.3(4)
C11 C10 C34 122.7(4)
C9 C10 C34 119.0(4)
C10 C11 C12 122.2(4)
C48 O12 C64 114.8(3)
C11 C12 C13 117.8(3)
C11 C12 C14 121.1(4)
C13 C12 C14 121.0(3)
C8 C13 O2 118.6(3)
C8 C13 C12 122.0(3)
O2 C13 C12 119.4(3)
C62 O14 C66 114.3(3)
C15 C14 C12 111.3(3)
C16 C15 C20 118.5(4)
C16 C15 C14 120.9(4)
C20 C15 C14 120.6(4)
C15 C16 C17 122.0(4)
C16 C17 C18 118.4(4)
C16 C17 C35 118.6(4)
C18 C17 C35 122.9(4)
C19 C18 C17 121.7(4)
C18 C19 C20 117.9(4)
C18 C19 C21 120.3(4)
C20 C19 C21 121.7(4)
O3 C20 C15 116.1(4)
O3 C20 C19 122.5(4)
C15 C20 C19 121.4(4)
C19 C21 C22 112.2(3)
C23 C22 C27 118.8(4)
C23 C22 C21 119.7(4)
C27 C22 C21 121.4(4)
C24 C23 C22 120.3(4)
C23 C24 C25 120.1(4)
C24 C25 C26 121.5(4)
C25 C26 C27 117.4(4)
C25 C26 C28 120.6(4)
C27 C26 C28 121.9(4)
C22 C27 C26 121.7(4)
C22 C27 O4 118.8(3)
C26 C27 O4 119.4(4)
C1 C28 C26 111.9(3)
O2 C29 C30 108.3(3)
C32 C31 O4 110.0(4)
O5 C33 O6 123.7(4)
O5 C33 C3 123.5(4)
O6 C33 C3 112.8(3)
O7 C34 O8 124.3(4)
O7 C34 C10 121.3(4)
O8 C34 C10 114.4(4)
O9 C35 O10 123.3(4)
O9 C35 C17 123.0(4)
O10 C35 C17 113.6(4)
C37 C36 C41 118.2(3)
C37 C36 C63 121.0(3)
C41 C36 C63 120.7(3)
C36 C37 C38 121.7(3)
C39 C38 C37 118.5(3)
C39 C38 C68 118.6(3)
C37 C38 C68 122.9(3)
C40 C39 C38 122.1(3)
C39 C40 C41 118.2(3)
C39 C40 C42 122.4(3)
C41 C40 C42 119.4(3)
O11 C41 C36 123.5(3)
O11 C41 C40 115.2(3)
C36 C41 C40 121.3(3)
C40 C42 C43 111.7(3)
C44 C43 C48 117.8(3)
C44 C43 C42 120.0(3)
C48 C43 C42 122.1(3)
C45 C44 C43 121.5(3)
C44 C45 C46 119.2(3)
C44 C45 C69 121.7(3)
C46 C45 C69 119.0(3)
C47 C46 C45 121.0(3)
C46 C47 C48 118.3(3)
C46 C47 C49 120.2(3)
C48 C47 C49 121.4(3)
O12 C48 C43 120.1(3)
O12 C48 C47 117.7(3)
C43 C48 C47 122.1(3)
C50 C49 C47 112.2(3)
C51 C50 C55 118.1(3)
C51 C50 C49 120.1(3)
C55 C50 C49 121.8(3)
C50 C51 C52 122.0(3)
C53 C52 C51 118.4(3)
C53 C52 C70 119.3(3)
C51 C52 C70 122.3(3)
C52 C53 C54 122.1(4)
C53 C54 C55 118.1(3)
C53 C54 C56 122.2(3)
C55 C54 C56 119.7(3)
O13 C55 C50 123.7(3)
O13 C55 C54 115.0(3)
C50 C55 C54 121.3(3)
C54 C56 C57 111.7(3)
C62 C57 C58 116.9(3)
C62 C57 C56 123.4(3)
C58 C57 C56 119.6(3)
C59 C58 C57 121.8(3)
C58 C59 C60 119.4(4)
C59 C60 C61 121.4(4)
C60 C61 C62 117.0(3)
C60 C61 C63 119.7(3)
C62 C61 C63 123.2(3)
C57 C62 C61 123.1(3)
C57 C62 O14 119.4(3)
C61 C62 O14 117.3(3)
C61 C63 C36 112.7(3)
O12 C64 C65 107.0(3)
O14 C66 C67 112.2(3)
O16 C68 O15 122.7(3)
O16 C68 C38 123.6(3)
O15 C68 C38 113.6(3)
O18 C69 O17 124.5(3)
O18 C69 C45 121.5(3)
O17 C69 C45 114.0(3)
O20 C70 O19 122.7(4)
O20 C70 C52 124.0(4)
O19 C70 C52 113.3(3)
N1 C71 C72 122.5(4)
C73 C72 C71 117.4(4)
C74 C73 C72 120.3(4)
C73 C74 C75 120.1(4)
N1 C75 C74 119.6(4)
N1 C75 C76 117.4(4)
C74 C75 C76 122.9(4)
N2 C77 C78 122.9(3)
C77 C78 C79 118.1(4)
C78 C79 C80 119.8(3)
C81 C80 C79 119.3(3)
N2 C81 C80 121.4(3)
N2 C81 C82 115.7(3)
C80 C81 C82 122.8(3)
N3 C83 C84 123.3(4)
C83 C84 C85 118.4(4)
C86 C85 C84 119.1(4)
C85 C86 C87 119.9(4)
N3 C87 C86 120.9(4)
N3 C87 C88 116.0(4)
C86 C87 C88 123.0(4)
N4 C89 C90 124.8(5)
C91 C90 C89 116.4(7)
C90 C91 C92 119.9(7)
C93 C92 C91 119.9(6)
N4 C93 C92 122.2(6)
N4 C93 C94 116.3(6)
C92 C93 C94 121.5(6)
N5 C95 C96 123.7(5)
C95 C96 C97 119.2(5)
C96 C97 C98 118.4(5)
C99 C98 C97 119.3(5)
N5 C99 C98 120.7(4)
N5 C99 C100 116.1(4)
C98 C99 C100 123.2(4)
N6 C101 C102 118.5(5)
C103 C102 C101 118.6(5)
C104 C103 C102 123.9(5)
C103 C104 C105 115.9(5)
N6 C105 C106 120.4(5)
N6 C105 C104 119.4(5)
C106 C105 C104 120.2(5)
C108 C107 N7 120.8(5)
C108 C107 C112 122.8(5)
N7 C107 C112 116.3(5)
C107 C108 C109 119.1(5)
C110 C109 C108 120.1(5)
C109 C110 C111 118.4(5)
N7 C111 C110 122.7(5)

loop_
_geom_bond_atom_site_label_1
_geom_bond_atom_site_label_2
_geom_bond_distance
O1 C6 1.353(5)
N1 C71 1.331(5)
N1 C75 1.344(5)
C1 C2 1.385(6)
C1 C6 1.400(6)
C1 C28 1.518(5)
O2 C13 1.388(4)
O2 C29 1.474(5)
N2 C81 1.347(4)
N2 C77 1.355(5)
C2 C3 1.399(5)
O3 C20 1.358(5)
N3 C83 1.344(5)
N3 C87 1.346(5)
C3 C4 1.384(5)
C3 C33 1.485(6)
O4 C27 1.398(5)
O4 C31 1.489(5)
N4 C93 1.341(6)
N4 C89 1.349(6)
C4 C5 1.385(5)
O5 C33 1.211(5)
N5 C95 1.327(5)
N5 C99 1.344(5)
C5 C6 1.410(5)
C5 C7 1.515(5)
O6 C33 1.325(5)
N6 C105 1.293(6)
N6 C101 1.368(6)
O7 C34 1.221(5)
N7 C111 1.323(6)
N7 C107 1.370(6)
C7 C8 1.519(5)
O8 C34 1.304(5)
C8 C13 1.388(5)
C8 C9 1.398(5)
O9 C35 1.214(5)
C9 C10 1.389(5)
O10 C35 1.310(5)
C10 C11 1.385(5)
C10 C34 1.497(6)
O11 C41 1.356(4)
C11 C12 1.387(5)
O12 C48 1.391(4)
O12 C64 1.450(4)
C12 C13 1.397(5)
C12 C14 1.521(5)
O13 C55 1.360(4)
O14 C62 1.412(4)
O14 C66 1.454(4)
C14 C15 1.510(6)
O15 C68 1.335(5)
C15 C16 1.377(6)
C15 C20 1.404(5)
O16 C68 1.217(4)
C16 C17 1.386(6)
O17 C69 1.310(4)
C17 C18 1.405(6)
C17 C35 1.473(6)
O18 C69 1.221(4)
C18 C19 1.385(6)
O19 C70 1.328(5)
C19 C20 1.405(6)
C19 C21 1.519(6)
O20 C70 1.204(5)
C21 C22 1.536(5)
C22 C23 1.389(6)
C22 C27 1.391(5)
C23 C24 1.378(6)
C24 C25 1.379(6)
C25 C26 1.392(6)
C26 C27 1.397(5)
C26 C28 1.524(6)
C29 C30 1.480(6)
C31 C32 1.463(7)
C36 C37 1.388(5)
C36 C41 1.404(5)
C36 C63 1.521(5)
C37 C38 1.396(5)
C38 C39 1.396(5)
C38 C68 1.481(5)
C39 C40 1.375(5)
C40 C41 1.411(5)
C40 C42 1.511(5)
C42 C43 1.525(5)
C43 C44 1.392(5)
C43 C48 1.395(5)
C44 C45 1.392(5)
C45 C46 1.392(5)
C45 C69 1.494(5)
C46 C47 1.390(5)
C47 C48 1.397(5)
C47 C49 1.525(5)
C49 C50 1.520(5)
C50 C51 1.394(5)
C50 C55 1.402(5)
C51 C52 1.397(5)
C52 C53 1.388(5)
C52 C70 1.480(5)
C53 C54 1.390(5)
C54 C55 1.412(5)
C54 C56 1.518(5)
C56 C57 1.520(5)
C57 C62 1.391(5)
C57 C58 1.399(5)
C58 C59 1.377(5)
C59 C60 1.390(5)
C60 C61 1.395(5)
C61 C62 1.401(5)
C61 C63 1.516(5)
C64 C65 1.505(6)
C66 C67 1.499(5)
C71 C72 1.392(6)
C72 C73 1.375(6)
C73 C74 1.359(6)
C74 C75 1.394(6)
C75 C76 1.508(6)
C77 C78 1.372(5)
C78 C79 1.375(5)
C79 C80 1.390(5)
C80 C81 1.372(5)
C81 C82 1.499(5)
C83 C84 1.369(6)
C84 C85 1.377(6)
C85 C86 1.374(6)
C86 C87 1.386(6)
C87 C88 1.503(6)
C89 C90 1.377(8)
C90 C91 1.368(10)
C91 C92 1.385(10)
C92 C93 1.352(10)
C93 C94 1.496(9)
C95 C96 1.361(6)
C96 C97 1.367(7)
C97 C98 1.398(7)
C98 C99 1.396(6)
C99 C100 1.498(6)
C101 C102 1.392(7)
C102 C103 1.357(8)
C103 C104 1.345(7)
C104 C105 1.471(7)
C105 C106 1.463(7)
C107 C108 1.364(7)
C107 C112 1.455(9)
C108 C109 1.382(7)
C109 C110 1.361(7)
C110 C111 1.375(7)
